data_7135338
loop_
_publ_author_name
'Wang, Jian'
'Chen, Shenglin'
'Sun, Daokuan'
'Shen, Yirui'
'Zhao, Yufen'
'Wu, Ju'

_publ_section_title
;
 Alternating current polarity for electrochemical <i>de novo</i> synthesis
 of 3,3'-bisoxindoles.
;
_journal_issue 18
_journal_name_full 'Chemical communications (Cambridge, England)'
_journal_page_first 5312
_journal_page_last 5316
_journal_paper_doi 10.1039/d6cc00044d
_journal_volume 62
_journal_year 2026
_chemical_formula_moiety 'C20 H16 F4 N2 O2'
_chemical_formula_sum 'C20 H16 F4 N2 O2'
_chemical_formula_weight 392.356
_space_group_crystal_system triclinic
_space_group_IT_number 2
_space_group_name_Hall '-P 1'
_space_group_name_H-M_alt 'P -1'
_symmetry_Int_Tables_number 2
_atom_sites_solution_primary iterative
_audit_creation_date 2025-07-25
_audit_creation_method
;
Olex2 1.5-alpha
(compiled 2025.07.13 svn.rb7424aed for OlexSys, GUI svn.r7311)
;
_audit_update_record
;
2025-07-25 deposited with the CCDC.	2026-02-12 downloaded from the CCDC.
;
_cell_angle_alpha 79.310(1)
_cell_angle_beta 87.117(1)
_cell_angle_gamma 86.788(1)
_cell_formula_units_Z 2
_cell_length_a 7.4607(2)
_cell_length_b 8.2686(2)
_cell_length_c 14.3732(4)
_cell_measurement_reflns_used 9732
_cell_measurement_temperature 150
_cell_measurement_theta_max 68.24
_cell_measurement_theta_min 3.13
_cell_volume 869.20(4)
_computing_cell_refinement 'SAINT V8.40B (?, 2016)'
_computing_data_reduction 'SAINT V8.40B (?, 2016)'
_computing_molecular_graphics 'Olex2 1.5-alpha (Dolomanov et al., 2009)'
_computing_publication_material 'Olex2 1.5-alpha (Dolomanov et al., 2009)'
_computing_structure_refinement 'olex2.refine 1.5-alpha (Bourhis et al., 2015)'
_computing_structure_solution 'olex2.solve 1.5-alpha (Bourhis et al., 2015)'
_diffrn_ambient_temperature 150.00
_diffrn_measured_fraction_theta_full 0.9958
_diffrn_measured_fraction_theta_max 0.9953
_diffrn_measurement_device_type 'Bruker APEX-II CCD'
_diffrn_measurement_method '\f and \w scans'
_diffrn_radiation_type 'Cu K\a'
_diffrn_radiation_wavelength 1.54178
_diffrn_reflns_av_R_equivalents 0.0535
_diffrn_reflns_av_unetI/netI 0.0264
_diffrn_reflns_Laue_measured_fraction_full 0.9958
_diffrn_reflns_Laue_measured_fraction_max 0.9953
_diffrn_reflns_limit_h_max 8
_diffrn_reflns_limit_h_min -8
_diffrn_reflns_limit_k_max 9
_diffrn_reflns_limit_k_min -9
_diffrn_reflns_limit_l_max 17
_diffrn_reflns_limit_l_min -17
_diffrn_reflns_number 25634
_diffrn_reflns_point_group_measured_fraction_full 0.9958
_diffrn_reflns_point_group_measured_fraction_max 0.9953
_diffrn_reflns_theta_full 67.6786
_diffrn_reflns_theta_max 68.31
_diffrn_reflns_theta_min 3.13
_diffrn_standards_number 0
_exptl_absorpt_coefficient_mu 1.095
_exptl_absorpt_correction_T_max 0.7531
_exptl_absorpt_correction_T_min 0.5846
_exptl_absorpt_correction_type multi-scan
_exptl_absorpt_process_details
;
SADABS-2016/2 (Bruker,2016/2) was used for absorption correction.
wR2(int) was 0.1127 before and 0.0624 after correction.
The Ratio of minimum to maximum transmission is 0.7763.
The \l/2 correction factor is Not present.
;
_exptl_crystal_colour 'clear colourless'
_exptl_crystal_colour_lustre clear
_exptl_crystal_colour_primary colourless
_exptl_crystal_density_diffrn 1.499
_exptl_crystal_description block
_exptl_crystal_F_000 405.712
_exptl_crystal_size_max 0.052
_exptl_crystal_size_mid 0.041
_exptl_crystal_size_min 0.031
_refine_diff_density_max 0.2818
_refine_diff_density_min -0.1995
_refine_diff_density_rms 0.0425
_refine_ls_d_res_high 0.8297
_refine_ls_d_res_low 14.1121
_refine_ls_goodness_of_fit_ref 0.9499
_refine_ls_hydrogen_treatment constr
_refine_ls_matrix_type full
_refine_ls_number_constraints 24
_refine_ls_number_parameters 257
_refine_ls_number_reflns 3154
_refine_ls_number_restraints 0
_refine_ls_restrained_S_all 0.9499
_refine_ls_R_factor_all 0.0406
_refine_ls_R_factor_gt 0.0356
_refine_ls_shift/su_max 0.0007
_refine_ls_shift/su_mean 0.0000
_refine_ls_structure_factor_coef Fsqd
_refine_ls_weighting_details 'w=1/[\s^2^(Fo^2^)+(0.0489P)^2^+0.4630P] where P=(Fo^2^+2Fc^2^)/3'
_refine_ls_weighting_scheme calc
_refine_ls_wR_factor_gt 0.0911
_refine_ls_wR_factor_ref 0.0950
_reflns_Friedel_coverage 0.0
_reflns_limit_h_max 8
_reflns_limit_h_min -8
_reflns_limit_k_max 9
_reflns_limit_k_min -9
_reflns_limit_l_max 17
_reflns_limit_l_min 0
_reflns_number_gt 2757
_reflns_number_total 3154
_reflns_threshold_expression I>=2u(I)
_cod_data_source_file d6cc00044d2.cif
_cod_data_source_block 3
_cod_depositor_comments 'Adding full bibliography for 7135337--7135338.cif.'
_cod_original_sg_symbol_H-M P-1
_cod_database_code 7135338
_olex2_refinement_description
;
1. Fixed Uiso
 At 1.2 times of:
  All C(H) groups
 At 1.5 times of:
  All C(H,H,H) groups
2.a Aromatic/amide H refined with riding coordinates:
 C00G(H00G), C00O(H00O), C00P(H00P), C00Q(H00Q)
2.b Idealised Me refined as rotating group:
 C00K(H00a,H00b,H00c), C00L(H00d,H00e,H00f), C00N(H00h,H00i,H00j), C00S(H00k,
 H00l,H00m)
;
_olex2_submission_special_instructions 'No special instructions were received'

loop_
_space_group_symop_id
_space_group_symop_operation_xyz
1 x,y,z
2 -x,-y,-z

loop_
_atom_site_label
_atom_site_type_symbol
_atom_site_fract_x
_atom_site_fract_y
_atom_site_fract_z
_atom_site_U_iso_or_equiv
_atom_site_adp_type
_atom_site_occupancy
_atom_site_refinement_flags_posn
F2 F 0.85310(14) 0.63816(12) -0.00649(6) 0.0388(3) Uani 1.000000 .
F002 F 0.95399(13) 0.85735(12) 0.23172(6) 0.0373(2) Uani 1.000000 .
F1 F 0.77316(14) 1.21161(12) -0.04160(8) 0.0470(3) Uani 1.000000 .
F004 F 0.86620(15) 0.82222(13) 0.55961(7) 0.0453(3) Uani 1.000000 .
O005 O 0.39213(15) 0.60584(13) 0.30748(7) 0.0304(3) Uani 1.000000 .
O006 O 0.68748(18) 0.23208(13) 0.28696(8) 0.0377(3) Uani 1.000000 .
N007 N 0.49093(16) 0.84722(15) 0.21893(8) 0.0243(3) Uani 1.000000 .
N008 N 0.71421(17) 0.38158(15) 0.40418(8) 0.0253(3) Uani 1.000000 .
C009 C 0.77397(19) 0.53571(17) 0.41166(10) 0.0230(3) Uani 1.000000 .
C00A C 0.6264(2) 0.60110(17) 0.18098(10) 0.0238(3) Uani 1.000000 .
C00B C 0.6839(2) 0.75089(17) 0.11132(10) 0.0233(3) Uani 1.000000 .
C00C C 0.48756(19) 0.67984(18) 0.24424(10) 0.0231(3) Uani 1.000000 .
C00D C 0.60474(19) 0.89217(18) 0.13885(10) 0.0234(3) Uani 1.000000 .
C00E C 0.7205(2) 0.35955(18) 0.31209(10) 0.0269(3) Uani 1.000000 .
C00F C 0.8527(2) 0.7535(2) 0.48147(11) 0.0306(3) Uani 1.000000 .
C00G C 0.7877(2) 0.59767(19) 0.49393(10) 0.0268(3) Uani 1.000000 .
H00G H 0.7547(2) 0.53724(19) 0.55466(10) 0.0322(4) Uiso 1.000000 R
C00H C 0.82214(19) 0.62118(18) 0.32090(10) 0.0242(3) Uani 1.000000 .
C00I C 0.8933(2) 0.77289(19) 0.31600(11) 0.0276(3) Uani 1.000000 .
C00J C 0.7840(2) 0.77149(19) 0.02732(10) 0.0276(3) Uani 1.000000 .
C00K C 0.5339(2) 0.47975(18) 0.13220(11) 0.0313(4) Uani 1.000000 .
H00a H 0.4442(12) 0.5401(3) 0.0897(7) 0.0470(5) Uiso 1.000000 GR
H00b H 0.6238(3) 0.4240(11) 0.0955(7) 0.0470(5) Uiso 1.000000 GR
H00c H 0.4747(14) 0.3979(9) 0.18027(12) 0.0470(5) Uiso 1.000000 GR
C00L C 0.6623(2) 0.25404(19) 0.48297(11) 0.0293(3) Uani 1.000000 .
H00d H 0.7702(2) 0.1999(10) 0.5132(5) 0.0439(5) Uiso 1.000000 GR
H00e H 0.5872(13) 0.3035(3) 0.5292(4) 0.0439(5) Uiso 1.000000 GR
H00f H 0.5945(14) 0.1726(8) 0.45971(16) 0.0439(5) Uiso 1.000000 GR
C00M C 0.7839(2) 0.51878(18) 0.24738(10) 0.0255(3) Uani 1.000000 .
C00N C 0.3853(2) 0.9625(2) 0.26711(12) 0.0322(4) Uani 1.000000 .
H00h H 0.2994(11) 0.9023(3) 0.3127(6) 0.0483(5) Uiso 1.000000 GR
H00i H 0.4653(3) 1.0200(11) 0.3006(7) 0.0483(5) Uiso 1.000000 GR
H00j H 0.3200(13) 1.0430(9) 0.22047(15) 0.0483(5) Uiso 1.000000 GR
C00O C 0.9072(2) 0.8442(2) 0.39516(12) 0.0317(4) Uani 1.000000 .
H00O H 0.9522(2) 0.9508(2) 0.39024(12) 0.0380(4) Uiso 1.000000 R
C00P C 0.8155(2) 0.9255(2) -0.02575(11) 0.0316(4) Uani 1.000000 .
H00P H 0.8859(2) 0.9381(2) -0.08335(11) 0.0379(4) Uiso 1.000000 R
C00Q C 0.6330(2) 1.04989(18) 0.09012(12) 0.0293(3) Uani 1.000000 .
H00Q H 0.5819(2) 1.14508(18) 0.11140(12) 0.0351(4) Uiso 1.000000 R
C00R C 0.7404(2) 1.05955(19) 0.00850(12) 0.0324(4) Uani 1.000000 .
C00S C 0.9542(2) 0.4725(2) 0.19179(12) 0.0356(4) Uani 1.000000 .
H00k H 0.9246(4) 0.3971(13) 0.1503(7) 0.0533(6) Uiso 1.000000 GR
H00l H 1.0025(10) 0.5723(3) 0.1534(7) 0.0533(6) Uiso 1.000000 GR
H00m H 1.0441(7) 0.4185(14) 0.23620(12) 0.0533(6) Uiso 1.000000 GR

loop_
_atom_site_aniso_label
_atom_site_aniso_U_11
_atom_site_aniso_U_22
_atom_site_aniso_U_33
_atom_site_aniso_U_12
_atom_site_aniso_U_13
_atom_site_aniso_U_23
F2 0.0543(6) 0.0346(5) 0.0258(5) 0.0081(4) 0.0113(4) -0.0076(4)
F002 0.0429(6) 0.0354(5) 0.0319(5) -0.0165(4) -0.0017(4) 0.0029(4)
F1 0.0412(6) 0.0285(5) 0.0611(7) -0.0060(4) 0.0065(5) 0.0170(5)
F004 0.0557(7) 0.0510(6) 0.0362(5) -0.0124(5) -0.0050(5) -0.0224(5)
O005 0.0325(6) 0.0349(6) 0.0229(5) -0.0077(5) 0.0041(4) -0.0026(4)
O006 0.0634(8) 0.0200(5) 0.0304(6) -0.0035(5) -0.0035(5) -0.0052(4)
N007 0.0266(6) 0.0234(6) 0.0239(6) -0.0020(5) 0.0031(5) -0.0083(5)
N008 0.0324(7) 0.0213(6) 0.0212(6) -0.0010(5) -0.0006(5) -0.0011(5)
C009 0.0206(7) 0.0239(7) 0.0243(7) 0.0014(5) -0.0015(5) -0.0039(6)
C00A 0.0341(8) 0.0194(7) 0.0183(7) -0.0030(6) 0.0018(6) -0.0046(5)
C00B 0.0287(7) 0.0203(7) 0.0205(7) -0.0018(6) -0.0002(6) -0.0027(5)
C00C 0.0258(7) 0.0257(7) 0.0188(7) -0.0049(6) -0.0025(6) -0.0056(5)
C00D 0.0230(7) 0.0231(7) 0.0249(7) -0.0036(6) -0.0005(6) -0.0054(6)
C00E 0.0360(8) 0.0214(7) 0.0229(7) 0.0025(6) -0.0012(6) -0.0041(6)
C00F 0.0277(8) 0.0372(9) 0.0309(8) -0.0008(6) -0.0061(6) -0.0151(7)
C00G 0.0243(7) 0.0332(8) 0.0232(7) -0.0003(6) -0.0016(6) -0.0057(6)
C00H 0.0240(7) 0.0246(7) 0.0233(7) -0.0000(6) -0.0009(6) -0.0033(6)
C00I 0.0259(8) 0.0280(8) 0.0274(8) -0.0041(6) -0.0023(6) -0.0002(6)
C00J 0.0317(8) 0.0277(8) 0.0223(7) 0.0028(6) 0.0024(6) -0.0041(6)
C00K 0.0489(10) 0.0225(7) 0.0241(7) -0.0060(7) -0.0047(7) -0.0062(6)
C00L 0.0331(8) 0.0277(8) 0.0243(7) -0.0024(6) 0.0001(6) 0.0022(6)
C00M 0.0331(8) 0.0221(7) 0.0209(7) -0.0002(6) 0.0024(6) -0.0039(6)
C00N 0.0330(8) 0.0335(8) 0.0322(8) 0.0030(7) 0.0036(7) -0.0141(7)
C00O 0.0296(8) 0.0278(8) 0.0394(9) -0.0064(6) -0.0069(7) -0.0076(7)
C00P 0.0286(8) 0.0369(9) 0.0249(8) -0.0023(7) 0.0035(6) 0.0047(6)
C00Q 0.0289(8) 0.0196(7) 0.0388(9) -0.0025(6) -0.0005(6) -0.0038(6)
C00R 0.0284(8) 0.0247(8) 0.0393(9) -0.0058(6) -0.0017(7) 0.0086(6)
C00S 0.0399(9) 0.0353(9) 0.0286(8) 0.0087(7) 0.0056(7) -0.0033(7)

loop_
_atom_type_symbol
_atom_type_scat_dispersion_real
_atom_type_scat_dispersion_imag
_atom_type_scat_Cromer_Mann_a1
_atom_type_scat_Cromer_Mann_a2
_atom_type_scat_Cromer_Mann_a3
_atom_type_scat_Cromer_Mann_a4
_atom_type_scat_Cromer_Mann_b1
_atom_type_scat_Cromer_Mann_b2
_atom_type_scat_Cromer_Mann_b3
_atom_type_scat_Cromer_Mann_b4
_atom_type_scat_Cromer_Mann_c
_atom_type_scat_source
_atom_type_scat_dispersion_source
C 0.01788 0.00908 2.31000 1.02000 1.58860 0.86500 20.84390 10.20750 0.56870 51.65120 0.21560 'International Tables Volume C Table 6.1.1.4 (pp. 500-502)' 'Brennan, Cowan, Rev. Sci. Instrum., 1992, 63, 850'
F 0.07326 0.05351 3.53920 2.64120 1.51700 1.02430 10.28250 4.29440 0.26150 26.14760 0.27760 'International Tables Volume C Table 6.1.1.4 (pp. 500-502)' 'Brennan, Cowan, Rev. Sci. Instrum., 1992, 63, 850'
H 0.00000 0.00000 0.49300 0.32291 0.14019 0.04081 10.51090 26.12570 3.14236 57.79970 0.00304 'International Tables Volume C Table 6.1.1.4 (pp. 500-502)' 'Brennan, Cowan, Rev. Sci. Instrum., 1992, 63, 850'
N 0.03110 0.01806 12.21260 3.13220 2.01250 1.16630 0.00570 9.89330 28.99750 0.58260 -11.52900 'International Tables Volume C Table 6.1.1.4 (pp. 500-502)' 'Brennan, Cowan, Rev. Sci. Instrum., 1992, 63, 850'
O 0.04960 0.03233 3.04850 2.28680 1.54630 0.86700 13.27710 5.70110 0.32390 32.90890 0.25080 'International Tables Volume C Table 6.1.1.4 (pp. 500-502)' 'Brennan, Cowan, Rev. Sci. Instrum., 1992, 63, 850'

loop_
_geom_angle_atom_site_label_1
_geom_angle_atom_site_label_2
_geom_angle_atom_site_label_3
_geom_angle
_geom_angle_site_symmetry_1
_geom_angle_site_symmetry_3
_geom_angle_publ_flag
C00D N007 C00C 110.93(12) . . ?
C00N N007 C00C 124.21(12) . . ?
C00N N007 C00D 124.82(12) . . ?
C00E N008 C009 111.51(12) . . ?
C00L N008 C009 125.56(12) . . ?
C00L N008 C00E 122.81(13) . . ?
C00G C009 N008 126.95(13) . . ?
C00H C009 N008 109.11(12) . . ?
C00H C009 C00G 123.93(14) . . ?
C00C C00A C00B 101.04(11) . . ?
C00K C00A C00B 111.87(12) . . ?
C00K C00A C00C 109.52(12) . . ?
C00M C00A C00B 112.56(12) . . ?
C00M C00A C00C 106.73(11) . . ?
C00M C00A C00K 114.13(12) . . ?
C00D C00B C00A 109.35(12) . . ?
C00J C00B C00A 133.31(13) . . ?
C00J C00B C00D 117.17(13) . . ?
N007 C00C O005 125.35(14) . . ?
C00A C00C O005 125.94(13) . . ?
C00A C00C N007 108.70(11) . . ?
C00B C00D N007 109.48(12) . . ?
C00Q C00D N007 127.05(14) . . ?
C00Q C00D C00B 123.42(14) . . ?
N008 C00E O006 124.60(14) . . ?
C00M C00E O006 126.42(13) . . ?
C00M C00E N008 108.93(12) . . ?
C00G C00F F004 117.93(14) . . ?
C00O C00F F004 117.52(14) . . ?
C00O C00F C00G 124.55(14) . . ?
C00F C00G C009 115.20(14) . . ?
H00G C00G C009 122.40(9) . . ?
H00G C00G C00F 122.40(9) . . ?
C00I C00H C009 116.62(13) . . ?
C00M C00H C009 109.62(12) . . ?
C00M C00H C00I 133.75(13) . . ?
C00H C00I F002 119.94(13) . . ?
C00O C00I F002 117.55(13) . . ?
C00O C00I C00H 122.50(14) . . ?
C00B C00J F2 119.82(13) . . ?
C00P C00J F2 117.88(13) . . ?
C00P C00J C00B 122.29(14) . . ?
H00a C00K C00A 109.5 . . ?
H00b C00K C00A 109.5 . . ?
H00b C00K H00a 109.5 . . ?
H00c C00K C00A 109.5 . . ?
H00c C00K H00a 109.5 . . ?
H00c C00K H00b 109.5 . . ?
H00d C00L N008 109.5 . . ?
H00e C00L N008 109.5 . . ?
H00e C00L H00d 109.5 . . ?
H00f C00L N008 109.5 . . ?
H00f C00L H00d 109.5 . . ?
H00f C00L H00e 109.5 . . ?
C00E C00M C00A 109.94(12) . . ?
C00H C00M C00A 111.97(11) . . ?
C00H C00M C00E 100.65(11) . . ?
C00S C00M C00A 113.22(12) . . ?
C00S C00M C00E 107.56(12) . . ?
C00S C00M C00H 112.64(13) . . ?
H00h C00N N007 109.5 . . ?
H00i C00N N007 109.5 . . ?
H00i C00N H00h 109.5 . . ?
H00j C00N N007 109.5 . . ?
H00j C00N H00h 109.5 . . ?
H00j C00N H00i 109.5 . . ?
C00I C00O C00F 117.08(14) . . ?
H00O C00O C00F 121.46(9) . . ?
H00O C00O C00I 121.46(9) . . ?
H00P C00P C00J 121.46(9) . . ?
C00R C00P C00J 117.08(14) . . ?
C00R C00P H00P 121.46(9) . . ?
H00Q C00Q C00D 122.28(9) . . ?
C00R C00Q C00D 115.44(14) . . ?
C00R C00Q H00Q 122.28(9) . . ?
C00P C00R F1 117.83(14) . . ?
C00Q C00R F1 117.75(15) . . ?
C00Q C00R C00P 124.42(14) . . ?
H00k C00S C00M 109.5 . . ?
H00l C00S C00M 109.5 . . ?
H00l C00S H00k 109.5 . . ?
H00m C00S C00M 109.5 . . ?
H00m C00S H00k 109.5 . . ?
H00m C00S H00l 109.5 . . ?

loop_
_geom_bond_atom_site_label_1
_geom_bond_atom_site_label_2
_geom_bond_distance
_geom_bond_site_symmetry_2
_geom_bond_publ_flag
F2 C00J 1.3517(18) . ?
F002 C00I 1.3515(17) . ?
F1 C00R 1.3564(17) . ?
F004 C00F 1.3598(18) . ?
O005 C00C 1.2186(18) . ?
O006 C00E 1.2170(19) . ?
N007 C00C 1.3655(19) . ?
N007 C00D 1.4008(18) . ?
N007 C00N 1.4547(18) . ?
N008 C009 1.3978(19) . ?
N008 C00E 1.3674(19) . ?
N008 C00L 1.4502(18) . ?
C009 C00G 1.384(2) . ?
C009 C00H 1.403(2) . ?
C00A C00B 1.5089(19) . ?
C00A C00C 1.541(2) . ?
C00A C00K 1.537(2) . ?
C00A C00M 1.593(2) . ?
C00B C00D 1.393(2) . ?
C00B C00J 1.375(2) . ?
C00D C00Q 1.383(2) . ?
C00E C00M 1.547(2) . ?
C00F C00G 1.380(2) . ?
C00F C00O 1.380(2) . ?
C00G H00G 0.9500 . ?
C00H C00I 1.378(2) . ?
C00H C00M 1.518(2) . ?
C00I C00O 1.386(2) . ?
C00J C00P 1.384(2) . ?
C00K H00a 0.9800 . ?
C00K H00b 0.9800 . ?
C00K H00c 0.9800 . ?
C00L H00d 0.9800 . ?
C00L H00e 0.9800 . ?
C00L H00f 0.9800 . ?
C00M C00S 1.535(2) . ?
C00N H00h 0.9800 . ?
C00N H00i 0.9800 . ?
C00N H00j 0.9800 . ?
C00O H00O 0.9500 . ?
C00P H00P 0.9500 . ?
C00P C00R 1.375(2) . ?
C00Q H00Q 0.9500 . ?
C00Q C00R 1.379(2) . ?
C00S H00k 0.9800 . ?
C00S H00l 0.9800 . ?
C00S H00m 0.9800 . ?

loop_
_geom_torsion_atom_site_label_1
_geom_torsion_atom_site_label_2
_geom_torsion_atom_site_label_3
_geom_torsion_atom_site_label_4
_geom_torsion
_geom_torsion_site_symmetry_1
_geom_torsion_site_symmetry_2
_geom_torsion_site_symmetry_3
_geom_torsion_site_symmetry_4
_geom_torsion_publ_flag
F2 C00J C00B C00A -0.5(2) . . . . ?
F2 C00J C00B C00D -175.17(14) . . . . ?
F2 C00J C00P C00R 178.40(15) . . . . ?
F002 C00I C00H C009 175.54(13) . . . . ?
F002 C00I C00H C00M -3.49(19) . . . . ?
F002 C00I C00O C00F -177.02(14) . . . . ?
F1 C00R C00P C00J 178.58(15) . . . . ?
F1 C00R C00Q C00D -179.58(14) . . . . ?
F004 C00F C00G C009 178.86(14) . . . . ?
F004 C00F C00O C00I 179.84(14) . . . . ?
O005 C00C N007 C00D -175.27(15) . . . . ?
O005 C00C N007 C00N 2.78(19) . . . . ?
O005 C00C C00A C00B 173.96(16) . . . . ?
O005 C00C C00A C00K 55.81(16) . . . . ?
O005 C00C C00A C00M -68.21(15) . . . . ?
O006 C00E N008 C009 174.75(16) . . . . ?
O006 C00E N008 C00L -1.6(2) . . . . ?
O006 C00E C00M C00A 68.27(18) . . . . ?
O006 C00E C00M C00H -173.49(18) . . . . ?
O006 C00E C00M C00S -55.43(18) . . . . ?
N007 C00C C00A C00B -7.10(12) . . . . ?
N007 C00C C00A C00K -125.26(12) . . . . ?
N007 C00C C00A C00M 110.72(12) . . . . ?
N007 C00D C00B C00A -3.15(13) . . . . ?
N007 C00D C00B C00J 172.73(12) . . . . ?
N007 C00D C00Q C00R -174.60(16) . . . . ?
N008 C009 C00G C00F 179.38(16) . . . . ?
N008 C009 C00H C00I -176.68(12) . . . . ?
N008 C009 C00H C00M 2.57(13) . . . . ?
N008 C00E C00M C00A -114.34(12) . . . . ?
N008 C00E C00M C00H 3.90(13) . . . . ?
N008 C00E C00M C00S 121.96(13) . . . . ?
C009 N008 C00E C00M -2.70(13) . . . . ?
C009 C00G C00F C00O -1.95(17) . . . . ?
C009 C00H C00I C00O -3.98(17) . . . . ?
C009 C00H C00M C00A 112.91(12) . . . . ?
C009 C00H C00M C00E -3.84(13) . . . . ?
C009 C00H C00M C00S -118.12(13) . . . . ?
C00A C00B C00D C00Q 179.12(12) . . . . ?
C00A C00B C00J C00P 178.52(18) . . . . ?
C00A C00C N007 C00D 5.79(13) . . . . ?
C00A C00C N007 C00N -176.17(11) . . . . ?
C00A C00M C00H C00I -68.02(15) . . . . ?
C00B C00A C00M C00E -176.07(12) . . . . ?
C00B C00A C00M C00H 72.93(12) . . . . ?
C00B C00A C00M C00S -55.74(13) . . . . ?
C00B C00D N007 C00C -1.75(14) . . . . ?
C00B C00D N007 C00N -179.78(12) . . . . ?
C00B C00D C00Q C00R 2.72(17) . . . . ?
C00B C00J C00P C00R -0.65(18) . . . . ?
C00C N007 C00D C00Q 175.88(12) . . . . ?
C00C C00A C00B C00D 6.08(12) . . . . ?
C00C C00A C00B C00J -168.88(11) . . . . ?
C00C C00A C00M C00E 73.98(11) . . . . ?
C00C C00A C00M C00H -37.03(12) . . . . ?
C00C C00A C00M C00S -165.70(12) . . . . ?
C00D C00B C00A C00K 122.51(13) . . . . ?
C00D C00B C00A C00M -107.41(12) . . . . ?
C00D C00B C00J C00P 3.86(17) . . . . ?
C00D C00Q C00R C00P 0.83(18) . . . . ?
C00E N008 C009 C00G -179.09(12) . . . . ?
C00E N008 C009 C00H 0.12(13) . . . . ?
C00E C00M C00A C00K -47.15(13) . . . . ?
C00E C00M C00H C00I 175.23(11) . . . . ?
C00F C00G C009 C00H 0.28(17) . . . . ?
C00F C00O C00I C00H 2.51(18) . . . . ?
C00G C009 N008 C00L -2.89(19) . . . . ?
C00G C009 C00H C00I 2.56(17) . . . . ?
C00G C009 C00H C00M -178.19(15) . . . . ?
C00G C00F C00O C00I 0.64(19) . . . . ?
C00H C009 N008 C00L 176.32(12) . . . . ?
C00H C00M C00A C00K -158.16(12) . . . . ?
C00I C00H C00M C00S 60.96(19) . . . . ?
C00J C00B C00A C00K -52.45(19) . . . . ?
C00J C00B C00A C00M 77.63(18) . . . . ?
C00J C00B C00D C00Q -5.00(17) . . . . ?
C00J C00P C00R C00Q -1.83(19) . . . . ?
C00K C00A C00M C00S 73.17(14) . . . . ?
C00L N008 C00E C00M -179.02(15) . . . . ?
C00M C00H C00I C00O 176.99(18) . . . . ?
C00N N007 C00D C00Q -2.16(18) . . . . ?
